data_1514544
loop_
_publ_author_name
'Hussain, Nusrah'
'Hussain, Mahmud M.'
'Carroll, Patrick J.'
'Walsh, Patrick J.'

_publ_section_title
;
 Chemo- and diastereoselective tandem dual oxidation of B(pin)-substituted
 allylic alcohols: synthesis of B(pin)-substituted epoxy alcohols,
 2-keto-anti-1,3-diols and dihydroxy-tetrahydrofuran-3-ones
;
_journal_issue 10
_journal_name_full 'Chemical Science'
_journal_page_first 3946
_journal_paper_doi 10.1039/c3sc51616d
_journal_volume 4
_journal_year 2013
_chemical_absolute_configuration unk
_chemical_formula_sum 'C19 H20 Cl2 O4'
_chemical_formula_weight 383.25
_space_group_IT_number 19
_symmetry_cell_setting orthorhombic
_symmetry_Int_Tables_number 19
_symmetry_space_group_name_Hall 'P 2ac 2ab'
_symmetry_space_group_name_H-M 'P 21 21 21'
_atom_sites_solution_hydrogens geom
_atom_sites_solution_primary direct
_audit_creation_method SHELXL-97
_cell_angle_alpha 90.00
_cell_angle_beta 90.00
_cell_angle_gamma 90.00
_cell_formula_units_Z 4
_cell_length_a 7.8057(5)
_cell_length_b 10.1854(7)
_cell_length_c 23.4262(17)
_cell_measurement_temperature 143(1)
_cell_volume 1862.5(2)
_computing_data_collection 'Bruker APEX2'
_computing_data_reduction 'Bruker SAINT'
_computing_structure_refinement 'SHELXL-97 (Sheldrick, 2008)'
_computing_structure_solution 'SHELXS-97 (Sheldrick, 2008)'
_diffrn_ambient_temperature 143(1)
_diffrn_measured_fraction_theta_full 0.997
_diffrn_measured_fraction_theta_max 0.997
_diffrn_measurement_device 'CCD Area Detector'
_diffrn_measurement_device_type 'Bruker APEXII'
_diffrn_measurement_method 'phi and omega scans'
_diffrn_radiation_monochromator graphite
_diffrn_radiation_source 'sealed tube'
_diffrn_radiation_type MoK\a
_diffrn_radiation_wavelength 0.71073
_diffrn_reflns_av_R_equivalents 0.0432
_diffrn_reflns_av_sigmaI/netI 0.0236
_diffrn_reflns_limit_h_max 9
_diffrn_reflns_limit_h_min -9
_diffrn_reflns_limit_k_max 12
_diffrn_reflns_limit_k_min -12
_diffrn_reflns_limit_l_max 28
_diffrn_reflns_limit_l_min -28
_diffrn_reflns_number 31652
_diffrn_reflns_theta_full 25.37
_diffrn_reflns_theta_max 25.37
_diffrn_reflns_theta_min 1.74
_exptl_absorpt_coefficient_mu 0.369
_exptl_absorpt_correction_T_max 0.7452
_exptl_absorpt_correction_T_min 0.6580
_exptl_absorpt_correction_type multi-scan
_exptl_absorpt_process_details '(SADABS; Sheldrick, 2007)'
_exptl_crystal_density_diffrn 1.367
_exptl_crystal_density_method 'not measured'
_exptl_crystal_F_000 800
_exptl_crystal_size_max 0.20
_exptl_crystal_size_mid 0.18
_exptl_crystal_size_min 0.07
_refine_diff_density_max 0.370
_refine_diff_density_min -0.518
_refine_diff_density_rms 0.072
_refine_ls_abs_structure_details 'Flack H D (1983), Acta Cryst. A39, 876-881'
_refine_ls_abs_structure_Flack 0.64(14)
_refine_ls_extinction_method none
_refine_ls_goodness_of_fit_ref 1.116
_refine_ls_hydrogen_treatment constr
_refine_ls_matrix_type full
_refine_ls_number_parameters 230
_refine_ls_number_reflns 3408
_refine_ls_number_restraints 2
_refine_ls_restrained_S_all 1.116
_refine_ls_R_factor_all 0.0601
_refine_ls_R_factor_gt 0.0541
_refine_ls_shift/su_max 0.000
_refine_ls_shift/su_mean 0.000
_refine_ls_structure_factor_coef Fsqd
_refine_ls_weighting_details 'calc w=1/[\s^2^(Fo^2^)+(0.0828P)^2^+1.3825P] where P=(Fo^2^+2Fc^2^)/3'
_refine_ls_weighting_scheme calc
_refine_ls_wR_factor_gt 0.1496
_refine_ls_wR_factor_ref 0.1540
_reflns_number_gt 3085
_reflns_number_total 3408
_reflns_threshold_expression >2sigma(I)
_cod_data_source_file c3sc51616d.txt
_cod_data_source_block shelxl
_cod_original_sg_symbol_H-M 'P 21 21 21 '
_cod_database_code 1514544

loop_
_symmetry_equiv_pos_as_xyz
'x, y, z'
'x+1/2, -y+1/2, -z'
'-x, y+1/2, -z+1/2'
'-x+1/2, -y, z+1/2'

loop_
_atom_site_label
_atom_site_type_symbol
_atom_site_fract_x
_atom_site_fract_y
_atom_site_fract_z
_atom_site_U_iso_or_equiv
_atom_site_adp_type
_atom_site_occupancy
_atom_site_symmetry_multiplicity
_atom_site_calc_flag
_atom_site_refinement_flags
C1 C 0.3462(4) 0.8590(3) 0.10339(12) 0.0238(6) Uani 1 1 d .
C2 C 0.4615(4) 0.8031(3) 0.05626(12) 0.0240(6) Uani 1 1 d .
H2 H 0.5068 0.8725 0.0315 0.032 Uiso 1 1 calc R
C3 C 0.6017(4) 0.7393(3) 0.09140(12) 0.0234(6) Uani 1 1 d .
C4 C 0.5299(4) 0.7130(3) 0.15101(12) 0.0223(6) Uani 1 1 d .
H4 H 0.5966 0.7615 0.1795 0.030 Uiso 1 1 calc R
C5 C 0.1578(4) 0.8633(3) 0.08750(12) 0.0251(6) Uani 1 1 d .
H5 H 0.1187 0.7738 0.0795 0.033 Uiso 1 1 calc R
C6 C 0.0485(4) 0.9205(3) 0.13545(13) 0.0261(7) Uani 1 1 d .
C7 C 0.0110(5) 1.0543(3) 0.13719(15) 0.0373(8) Uani 1 1 d .
H7 H 0.0472 1.1086 0.1076 0.050 Uiso 1 1 calc R
C8 C -0.0795(5) 1.1069(4) 0.18253(17) 0.0486(10) Uani 1 1 d .
H8 H -0.1019 1.1965 0.1836 0.065 Uiso 1 1 calc R
C9 C -0.1371(5) 1.0269(4) 0.22633(16) 0.0483(10) Uani 1 1 d .
H9 H -0.1976 1.0623 0.2569 0.064 Uiso 1 1 calc R
C10 C -0.1038(5) 0.8942(4) 0.22411(15) 0.0429(9) Uani 1 1 d .
H10 H -0.1439 0.8397 0.2530 0.057 Uiso 1 1 calc R
C11 C -0.0108(4) 0.8407(4) 0.17908(13) 0.0332(7) Uani 1 1 d .
H11 H 0.0116 0.7511 0.1783 0.044 Uiso 1 1 calc R
C12 C 0.4200(4) 0.9912(3) 0.12266(14) 0.0295(7) Uani 1 1 d .
H12a H 0.3661 1.0177 0.1577 0.044 Uiso 1 1 calc R
H12b H 0.3989 1.0562 0.0938 0.044 Uiso 1 1 calc R
H12c H 0.5412 0.9827 0.1286 0.044 Uiso 1 1 calc R
C13 C 0.5281(4) 0.5690(3) 0.16593(12) 0.0236(6) Uani 1 1 d .
C14 C 0.4116(4) 0.4853(3) 0.13981(14) 0.0299(7) Uani 1 1 d .
H14 H 0.3342 0.5179 0.1132 0.040 Uiso 1 1 calc R
C15 C 0.4108(5) 0.3527(3) 0.15360(15) 0.0343(8) Uani 1 1 d .
H15 H 0.3342 0.2963 0.1356 0.046 Uiso 1 1 calc R
C16 C 0.5222(5) 0.3046(3) 0.19347(15) 0.0346(8) Uani 1 1 d .
H16 H 0.5188 0.2161 0.2032 0.046 Uiso 1 1 calc R
C17 C 0.6396(5) 0.3861(3) 0.21937(13) 0.0335(7) Uani 1 1 d .
H17 H 0.7167 0.3524 0.2459 0.045 Uiso 1 1 calc R
C18 C 0.6426(4) 0.5189(3) 0.20582(13) 0.0282(7) Uani 1 1 d .
H18 H 0.7211 0.5743 0.2234 0.038 Uiso 1 1 calc R
O1 O 0.3601(3) 0.76251(19) 0.14918(8) 0.0230(4) Uani 1 1 d .
O2 O 0.1470(3) 0.9384(2) 0.03656(9) 0.0288(5) Uani 1 1 d .
H2a H 0.0521 0.9286 0.0222 0.043 Uiso 1 1 calc R
O3 O 0.3867(3) 0.6999(2) 0.02421(9) 0.0287(5) Uani 1 1 d .
H3 H 0.3256 0.7309 -0.0009 0.043 Uiso 1 1 calc R
O4 O 0.7453(3) 0.7133(2) 0.07596(9) 0.0303(5) Uani 1 1 d .
C19 C 0.8011(6) 0.3520(6) 0.0545(2) 0.0834(18) Uani 1 1 d D
H19a H 0.7365 0.4206 0.0355 0.111 Uiso 1 1 calc R
H19b H 0.7290 0.3149 0.0841 0.111 Uiso 1 1 calc R
Cl1 Cl 0.9824(2) 0.42036(16) 0.08561(9) 0.1003(6) Uani 1 1 d D
Cl2 Cl 0.8522(3) 0.2297(2) 0.00505(8) 0.1031(6) Uani 1 1 d D

loop_
_atom_site_aniso_label
_atom_site_aniso_U_11
_atom_site_aniso_U_22
_atom_site_aniso_U_33
_atom_site_aniso_U_23
_atom_site_aniso_U_13
_atom_site_aniso_U_12
C1 0.0289(16) 0.0169(13) 0.0254(14) -0.0001(11) -0.0008(13) -0.0006(12)
C2 0.0239(16) 0.0236(15) 0.0246(14) 0.0022(12) 0.0001(11) 0.0002(12)
C3 0.0267(16) 0.0174(14) 0.0261(14) -0.0033(11) 0.0012(12) -0.0035(12)
C4 0.0198(14) 0.0220(14) 0.0249(14) -0.0015(12) -0.0007(11) 0.0003(12)
C5 0.0296(16) 0.0191(13) 0.0266(15) -0.0006(11) -0.0002(13) -0.0013(12)
C6 0.0205(15) 0.0285(15) 0.0293(15) -0.0046(13) -0.0041(12) 0.0019(12)
C7 0.036(2) 0.0356(18) 0.0402(19) -0.0035(15) -0.0017(16) 0.0106(16)
C8 0.044(2) 0.048(2) 0.053(2) -0.0155(19) 0.0013(18) 0.0192(18)
C9 0.0282(19) 0.074(3) 0.043(2) -0.019(2) 0.0042(16) 0.0120(19)
C10 0.0265(18) 0.068(3) 0.0338(18) -0.0025(17) 0.0031(14) -0.0011(17)
C11 0.0265(17) 0.0399(18) 0.0333(17) -0.0026(14) -0.0006(14) -0.0013(14)
C12 0.0273(16) 0.0204(14) 0.0406(17) -0.0037(13) -0.0020(13) -0.0038(13)
C13 0.0239(15) 0.0260(15) 0.0209(13) -0.0002(12) 0.0043(11) 0.0020(12)
C14 0.0287(17) 0.0276(16) 0.0333(16) 0.0007(13) -0.0034(13) -0.0012(13)
C15 0.0365(19) 0.0261(16) 0.0404(18) -0.0010(14) 0.0004(14) -0.0036(14)
C16 0.042(2) 0.0227(15) 0.0395(18) 0.0061(14) 0.0076(15) 0.0056(15)
C17 0.0373(19) 0.0346(17) 0.0286(16) 0.0060(13) -0.0007(14) 0.0136(15)
C18 0.0259(16) 0.0319(16) 0.0269(15) -0.0004(12) -0.0011(13) 0.0030(14)
O1 0.0238(10) 0.0217(10) 0.0236(10) 0.0018(8) 0.0010(8) 0.0022(8)
O2 0.0290(12) 0.0278(11) 0.0295(11) 0.0029(9) -0.0036(9) 0.0002(10)
O3 0.0332(13) 0.0283(11) 0.0246(10) -0.0039(9) -0.0043(9) 0.0059(10)
O4 0.0271(12) 0.0364(12) 0.0275(11) 0.0005(10) 0.0028(9) 0.0017(10)
C19 0.063(3) 0.113(5) 0.074(3) 0.042(3) 0.014(3) 0.034(3)
Cl1 0.0719(10) 0.0773(10) 0.1518(16) -0.0019(10) -0.0034(10) 0.0175(8)
Cl2 0.0954(12) 0.1112(13) 0.1027(12) 0.0114(10) -0.0278(10) 0.0173(10)

loop_
_atom_type_symbol
_atom_type_description
_atom_type_scat_dispersion_real
_atom_type_scat_dispersion_imag
_atom_type_scat_source
C C 0.0033 0.0016 'International Tables Vol C Tables 4.2.6.8 and 6.1.1.4'
H H 0.0000 0.0000 'International Tables Vol C Tables 4.2.6.8 and 6.1.1.4'
O O 0.0106 0.0060 'International Tables Vol C Tables 4.2.6.8 and 6.1.1.4'
Cl Cl 0.1484 0.1585 'International Tables Vol C Tables 4.2.6.8 and 6.1.1.4'

loop_
_geom_angle_atom_site_label_1
_geom_angle_atom_site_label_2
_geom_angle_atom_site_label_3
_geom_angle
O1 C1 C5 105.8(2)
O1 C1 C12 110.3(2)
C5 C1 C12 114.3(2)
O1 C1 C2 103.6(2)
C5 C1 C2 113.8(2)
C12 C1 C2 108.5(3)
O3 C2 C3 105.5(2)
O3 C2 C1 114.5(2)
C3 C2 C1 101.1(2)
O4 C3 C2 127.0(3)
O4 C3 C4 125.2(3)
C2 C3 C4 107.9(2)
O1 C4 C13 110.1(2)
O1 C4 C3 104.6(2)
C13 C4 C3 112.7(2)
O2 C5 C1 106.2(2)
O2 C5 C6 112.4(2)
C1 C5 C6 111.9(2)
C11 C6 C7 118.8(3)
C11 C6 C5 120.4(3)
C7 C6 C5 120.7(3)
C8 C7 C6 120.5(4)
C7 C8 C9 120.5(4)
C10 C9 C8 119.2(3)
C9 C10 C11 120.8(4)
C6 C11 C10 120.3(3)
C14 C13 C18 119.5(3)
C14 C13 C4 120.1(3)
C18 C13 C4 120.4(3)
C13 C14 C15 119.8(3)
C16 C15 C14 120.3(3)
C15 C16 C17 120.6(3)
C16 C17 C18 119.8(3)
C17 C18 C13 120.0(3)
C4 O1 C1 109.4(2)
Cl1 C19 Cl2 112.2(3)

loop_
_geom_bond_atom_site_label_1
_geom_bond_atom_site_label_2
_geom_bond_distance
C1 O1 1.459(3)
C1 C5 1.518(4)
C1 C12 1.533(4)
C1 C2 1.534(4)
C2 O3 1.418(4)
C2 C3 1.516(4)
C3 O4 1.207(4)
C3 C4 1.528(4)
C4 O1 1.418(4)
C4 C13 1.508(4)
C5 O2 1.419(3)
C5 C6 1.526(4)
C6 C11 1.385(5)
C6 C7 1.395(5)
C7 C8 1.384(5)
C8 C9 1.385(6)
C9 C10 1.377(6)
C10 C11 1.391(5)
C13 C14 1.389(5)
C13 C18 1.390(4)
C14 C15 1.389(5)
C15 C16 1.367(5)
C16 C17 1.377(5)
C17 C18 1.390(5)
C19 Cl1 1.737(6)
C19 Cl2 1.747(6)

loop_
_geom_hbond_atom_site_label_D
_geom_hbond_atom_site_label_H
_geom_hbond_atom_site_label_A
_geom_hbond_distance_DH
_geom_hbond_distance_HA
_geom_hbond_distance_DA
_geom_hbond_angle_DHA
_geom_hbond_site_symmetry_A
O2 H2A O3 0.82 2.14 2.853(3) 146.1 2_465
O3 H3 O4 0.82 1.95 2.739(3) 160.9 2_465
